data_4502305
loop_
_publ_author_name
'Demadis, Konstantinos D.'
'Papadaki, Maria'
'Aranda, Miguel A. G.'
'Cabeza, Aurelio'
'Olivera-Pastor, Pascual'
'Sanakis, Yiannis'

_publ_section_title
;
 Stepwise Topotactic Transformations (1D to 3D) in Copper
 Carboxyphosphonate Materials: Structural Correlations
;
_journal_issue 1
_journal_name_full 'Crystal Growth &amp; Design'
_journal_page_first 357
_journal_paper_doi 10.1021/cg900943x
_journal_volume 10
_journal_year 2010
_chemical_formula_sum 'C2 H9 Cu O9 P'
_chemical_formula_weight 271.60
_chemical_name_systematic
; 
 ? 
;
_space_group_IT_number 61
_symmetry_cell_setting orthorhombic
_symmetry_space_group_name_Hall '-P 2ac 2ab'
_symmetry_space_group_name_H-M 'P b c a'
_atom_sites_solution_hydrogens geom
_atom_sites_solution_primary direct
_atom_sites_solution_secondary difmap
_audit_creation_method SHELXL-97
_cell_angle_alpha 90.00
_cell_angle_beta 90.00
_cell_angle_gamma 90.00
_cell_formula_units_Z 8
_cell_length_a 8.623(3)
_cell_length_b 9.893(3)
_cell_length_c 18.924(5)
_cell_measurement_temperature 293(2)
_cell_volume 1614.4(9)
_computing_cell_refinement 'Bruker SMART'
_computing_data_collection 'Bruker SMART'
_computing_data_reduction 'Bruker SHELXTL'
_computing_molecular_graphics 'Bruker SHELXTL'
_computing_publication_material 'Bruker SHELXTL'
_computing_structure_refinement 'SHELXL-97 (Sheldrick, 1997)'
_computing_structure_solution 'SHELXS-97 (Sheldrick, 1990)'
_diffrn_ambient_temperature 293(2)
_diffrn_measured_fraction_theta_full 0.979
_diffrn_measured_fraction_theta_max 0.979
_diffrn_measurement_device_type 'CCD area detector'
_diffrn_measurement_method 'phi and omega scans'
_diffrn_radiation_monochromator graphite
_diffrn_radiation_source 'fine-focus sealed tube'
_diffrn_radiation_type MoK\a
_diffrn_radiation_wavelength 0.71073
_diffrn_reflns_av_R_equivalents 0.0300
_diffrn_reflns_av_sigmaI/netI 0.0212
_diffrn_reflns_limit_h_max 11
_diffrn_reflns_limit_h_min -11
_diffrn_reflns_limit_k_max 13
_diffrn_reflns_limit_k_min -12
_diffrn_reflns_limit_l_max 20
_diffrn_reflns_limit_l_min -24
_diffrn_reflns_number 11181
_diffrn_reflns_theta_full 28.27
_diffrn_reflns_theta_max 28.27
_diffrn_reflns_theta_min 3.20
_exptl_absorpt_coefficient_mu 2.929
_exptl_absorpt_correction_type none
_exptl_crystal_colour BLUE
_exptl_crystal_density_diffrn 2.235
_exptl_crystal_density_method 'not measured'
_exptl_crystal_description NEEDLE
_exptl_crystal_F_000 1096
_exptl_crystal_size_max 0.11
_exptl_crystal_size_mid 0.09
_exptl_crystal_size_min 0.02
_refine_diff_density_max 0.528
_refine_diff_density_min -0.382
_refine_diff_density_rms 0.084
_refine_ls_extinction_method none
_refine_ls_goodness_of_fit_ref 1.087
_refine_ls_hydrogen_treatment mixed
_refine_ls_matrix_type full
_refine_ls_number_parameters 138
_refine_ls_number_reflns 1962
_refine_ls_number_restraints 0
_refine_ls_restrained_S_all 1.087
_refine_ls_R_factor_all 0.0413
_refine_ls_R_factor_gt 0.0315
_refine_ls_shift/su_max 0.000
_refine_ls_shift/su_mean 0.000
_refine_ls_structure_factor_coef Fsqd
_refine_ls_weighting_details 'calc w=1/[\s^2^(Fo^2^)+(0.0312P)^2^+1.7565P] where P=(Fo^2^+2Fc^2^)/3'
_refine_ls_weighting_scheme calc
_refine_ls_wR_factor_gt 0.0646
_refine_ls_wR_factor_ref 0.0673
_reflns_number_gt 1708
_reflns_number_total 1962
_reflns_threshold_expression >2sigma(I)
_cod_data_source_file cg900943x_si_002.cif
_cod_data_source_block '[Cu(HPAA)(H2O)2]H2O'
_cod_depositor_comments
;
The following automatic conversions were performed:

'_symmetry_cell_setting' value 'Orthorhombic' changed to
'orthorhombic' according to
/home/saulius/struct/CIF-dictionaries/cif_core.dic dictionary named
'cif_core.dic' version 2.4.2 from 2011-04-26.

Automatic conversion script
Id: cif_fix_values 1715 2011-07-08 13:25:40Z adriana 
;
_cod_original_cell_volume 1614.3(8)
_cod_original_sg_symbol_H-M Pbca
_cod_database_code 4502305

loop_
_symmetry_equiv_pos_as_xyz
'x, y, z'
'-x+1/2, -y, z+1/2'
'-x, y+1/2, -z+1/2'
'x+1/2, -y+1/2, -z'
'-x, -y, -z'
'x-1/2, y, -z-1/2'
'x, -y-1/2, z-1/2'
'-x-1/2, y-1/2, z'

loop_
_atom_site_label
_atom_site_type_symbol
_atom_site_fract_x
_atom_site_fract_y
_atom_site_fract_z
_atom_site_U_iso_or_equiv
_atom_site_adp_type
_atom_site_occupancy
_atom_site_symmetry_multiplicity
_atom_site_calc_flag
_atom_site_refinement_flags
Cu1 Cu 1.12942(3) 0.14794(3) 0.351455(15) 0.01576(10) Uani 1 1 d .
P1 P 0.80373(7) 0.01399(6) 0.35653(3) 0.01669(14) Uani 1 1 d .
C1 C 0.8444(3) 0.0260(2) 0.26168(13) 0.0159(5) Uani 1 1 d .
H1A H 0.9298 -0.0353 0.2499 0.019 Uiso 1 1 calc R
C2 C 0.8910(3) 0.1697(2) 0.24246(13) 0.0151(5) Uani 1 1 d .
O1 O 0.7118(2) -0.01073(17) 0.22182(9) 0.0213(4) Uani 1 1 d .
H1B H 0.7116 -0.0927 0.2155 0.032 Uiso 1 1 calc R
O2 O 0.81411(19) 0.23080(16) 0.19513(9) 0.0173(3) Uani 1 1 d .
O3 O 1.00089(19) 0.22468(16) 0.27487(9) 0.0178(4) Uani 1 1 d .
O4 O 0.7400(2) -0.12267(17) 0.37318(10) 0.0245(4) Uani 1 1 d .
O5 O 0.6736(2) 0.12007(18) 0.37260(11) 0.0273(4) Uani 1 1 d .
H5A H 0.7106 0.1964 0.3717 0.041 Uiso 1 1 calc R
O6 O 0.9538(2) 0.05066(18) 0.39423(9) 0.0232(4) Uani 1 1 d .
O7 O 1.2581(2) 0.0957(2) 0.43315(10) 0.0246(4) Uani 1 1 d .
H7A H 1.3129 0.1596 0.4448 0.037 Uiso 1 1 calc R
O8 O 0.0717(3) 0.3583(2) 0.41525(14) 0.0292(4) Uani 1 1 d .
O9 O 0.4438(3) 0.3040(2) 0.47415(14) 0.0408(6) Uani 1 1 d .
H8B H -0.011(5) 0.375(4) 0.403(2) 0.042(11) Uiso 1 1 d .
H9A H 0.432(5) 0.351(4) 0.508(2) 0.050(12) Uiso 1 1 d .
H8A H 0.051(4) 0.334(4) 0.450(2) 0.035(11) Uiso 1 1 d .
H7B H 1.304(4) 0.035(4) 0.429(2) 0.040(11) Uiso 1 1 d .
H9B H 0.478(6) 0.349(4) 0.448(2) 0.062(15) Uiso 1 1 d .

loop_
_atom_site_aniso_label
_atom_site_aniso_U_11
_atom_site_aniso_U_22
_atom_site_aniso_U_33
_atom_site_aniso_U_23
_atom_site_aniso_U_13
_atom_site_aniso_U_12
Cu1 0.01338(15) 0.01646(16) 0.01745(16) 0.00135(11) -0.00009(11) -0.00128(11)
P1 0.0158(3) 0.0135(3) 0.0208(3) 0.0015(2) 0.0006(2) -0.0021(2)
C1 0.0151(11) 0.0122(10) 0.0204(12) -0.0010(9) -0.0027(9) 0.0000(8)
C2 0.0155(11) 0.0129(11) 0.0170(11) -0.0009(8) 0.0036(9) 0.0004(9)
O1 0.0227(9) 0.0121(8) 0.0291(10) -0.0005(7) -0.0092(8) -0.0023(7)
O2 0.0168(8) 0.0126(8) 0.0226(9) 0.0024(6) -0.0029(7) -0.0014(6)
O3 0.0165(8) 0.0145(8) 0.0226(9) 0.0018(6) -0.0026(7) -0.0018(6)
O4 0.0261(10) 0.0162(9) 0.0312(10) 0.0039(7) 0.0023(8) -0.0050(7)
O5 0.0220(9) 0.0187(9) 0.0411(12) -0.0006(8) 0.0067(9) 0.0010(7)
O6 0.0187(9) 0.0310(10) 0.0198(9) 0.0030(7) -0.0010(7) -0.0083(8)
O7 0.0240(10) 0.0243(10) 0.0256(10) 0.0008(8) -0.0066(8) 0.0012(8)
O8 0.0226(11) 0.0309(11) 0.0339(13) 0.0027(9) 0.0003(9) 0.0019(9)
O9 0.0600(16) 0.0348(12) 0.0275(13) -0.0013(10) 0.0003(11) -0.0158(12)

loop_
_atom_type_symbol
_atom_type_description
_atom_type_scat_dispersion_real
_atom_type_scat_dispersion_imag
_atom_type_scat_source
Cu Cu 0.3201 1.2651 'International Tables Vol C Tables 4.2.6.8 and 6.1.1.4'
P P 0.1023 0.0942 'International Tables Vol C Tables 4.2.6.8 and 6.1.1.4'
C C 0.0033 0.0016 'International Tables Vol C Tables 4.2.6.8 and 6.1.1.4'
O O 0.0106 0.0060 'International Tables Vol C Tables 4.2.6.8 and 6.1.1.4'
H H 0.0000 0.0000 'International Tables Vol C Tables 4.2.6.8 and 6.1.1.4'

loop_
_geom_angle_atom_site_label_1
_geom_angle_atom_site_label_2
_geom_angle_atom_site_label_3
_geom_angle
_geom_angle_site_symmetry_1
_geom_angle_site_symmetry_3
O6 Cu1 O7 88.98(8) . .
O6 Cu1 O3 93.32(7) . .
O7 Cu1 O3 172.43(8) . .
O6 Cu1 O2 174.92(7) . 6_656
O7 Cu1 O2 90.29(8) . 6_656
O3 Cu1 O2 88.04(7) . 6_656
O6 Cu1 O1 99.09(7) . 6_656
O7 Cu1 O1 97.16(8) . 6_656
O3 Cu1 O1 89.60(7) . 6_656
O2 Cu1 O1 76.02(6) 6_656 6_656
O4 P1 O6 115.46(11) . .
O4 P1 O5 107.57(11) . .
O6 P1 O5 111.01(11) . .
O4 P1 C1 109.64(11) . .
O6 P1 C1 106.33(10) . .
O5 P1 C1 106.48(11) . .
O1 C1 C2 109.00(19) . .
O1 C1 P1 110.50(16) . .
C2 C1 P1 110.22(16) . .
O1 C1 H1A 109.0 . .
C2 C1 H1A 109.0 . .
P1 C1 H1A 109.0 . .
O3 C2 O2 122.3(2) . .
O3 C2 C1 119.3(2) . .
O2 C2 C1 118.5(2) . .
C1 O1 Cu1 114.25(13) . 6_556
C1 O1 H1B 109.5 . .
Cu1 O1 H1B 127.6 6_556 .
C2 O2 Cu1 122.22(14) . 6_556
C2 O3 Cu1 128.03(15) . .
P1 O5 H5A 109.5 . .
P1 O6 Cu1 125.31(11) . .
Cu1 O7 H7A 109.5 . .
Cu1 O7 H7B 116(3) . .
H7A O7 H7B 110.9 . .
H8B O8 H8A 97(4) . .
H9A O9 H9B 105(4) . .

loop_
_geom_bond_atom_site_label_1
_geom_bond_atom_site_label_2
_geom_bond_distance
_geom_bond_site_symmetry_2
Cu1 O6 1.9687(18) .
Cu1 O7 1.9719(19) .
Cu1 O3 1.9762(17) .
Cu1 O2 1.9963(17) 6_656
Cu1 O1 2.2116(17) 6_656
P1 O4 1.4931(18) .
P1 O6 1.5212(18) .
P1 O5 1.5664(19) .
P1 C1 1.833(3) .
C1 O1 1.417(3) .
C1 C2 1.521(3) .
C1 H1A 0.9800 .
C2 O3 1.253(3) .
C2 O2 1.268(3) .
O1 Cu1 2.2116(17) 6_556
O1 H1B 0.8200 .
O2 Cu1 1.9963(17) 6_556
O5 H5A 0.8200 .
O7 H7A 0.8200 .
O7 H7B 0.72(4) .
O8 H8B 0.77(4) .
O8 H8A 0.72(4) .
O9 H9A 0.80(4) .
O9 H9B 0.73(5) .
